data_7041037
loop_
_publ_author_name
'Wang, Jun'
'Dou, Wei'
'Kirillov, Alexander M.'
'Liu, Weisheng'
'Xu, Cailing'
'Fang, Ran'
'Yang, Lizi'

_publ_section_title
;
 Hybrid materials based on novel 2D lanthanide coordination polymers
 covalently bonded to amine-modified SBA-15 and MCM-41: assembly,
 characterization, structural features, thermal and luminescence
 properties.
;
_journal_issue 46
_journal_name_full 'Dalton transactions (Cambridge, England : 2003)'
_journal_page_first 18610
_journal_page_last 18621
_journal_paper_doi 10.1039/c6dt03558b
_journal_volume 45
_journal_year 2016
_chemical_formula_moiety 'C54 H43 N O21 Tb2'
_chemical_formula_sum 'C54 H43 N O21 Tb2'
_chemical_formula_weight 1359.73
_chemical_name_systematic
;
 ? 
;
_space_group_crystal_system monoclinic
_space_group_IT_number 14
_space_group_name_Hall '-P 2yn'
_space_group_name_H-M_alt 'P 1 21/n 1'
_symmetry_space_group_name_Hall '-P 2yn'
_symmetry_space_group_name_H-M 'P 1 21/n 1'
_atom_sites_solution_hydrogens geom
_atom_sites_solution_primary direct
_atom_sites_solution_secondary difmap
_audit_creation_date 2015-10-24
_audit_creation_method
;
Olex2 1.2
(compiled 2015.09.30 svn.r3233 for OlexSys, GUI svn.r4998)
;
_audit_update_record
;
2016-09-09 deposited with the CCDC.
2016-10-25 downloaded from the CCDC.
;
_cell_angle_alpha 90.00
_cell_angle_beta 93.8013(19)
_cell_angle_gamma 90.00
_cell_formula_units_Z 4
_cell_length_a 7.95347(19)
_cell_length_b 34.1449(11)
_cell_length_c 18.8756(4)
_cell_measurement_reflns_used 6716
_cell_measurement_temperature 295.42(10)
_cell_measurement_theta_max 28.4080
_cell_measurement_theta_min 3.4580
_cell_volume 5114.8(2)
_computing_cell_refinement
;
CrysAlisPro, Agilent Technologies,
Version 1.171.36.28 (release 01-02-2013 CrysAlis171 .NET)
(compiled Feb  1 2013,16:14:44)
;
_computing_data_collection
;
CrysAlisPro, Agilent Technologies,
Version 1.171.36.28 (release 01-02-2013 CrysAlis171 .NET)
(compiled Feb  1 2013,16:14:44)
;
_computing_data_reduction
;
CrysAlisPro, Agilent Technologies,
Version 1.171.36.28 (release 01-02-2013 CrysAlis171 .NET)
(compiled Feb  1 2013,16:14:44)
;
_computing_molecular_graphics 'Olex2 (Dolomanov et al., 2009)'
_computing_publication_material 'Olex2 (Dolomanov et al., 2009)'
_computing_structure_refinement 'XL (Sheldrick, 2008)'
_computing_structure_solution 'ShelXS (Sheldrick, 2008)'
_diffrn_ambient_environment air
_diffrn_ambient_temperature 295.42(10)
_diffrn_detector 'CCD plate'
_diffrn_detector_area_resol_mean 16.0733
_diffrn_detector_type Eos
_diffrn_measured_fraction_theta_full 0.996
_diffrn_measured_fraction_theta_max 0.996
_diffrn_measurement_details
;
  1 omega  -50.00  -24.00   1.0000    3.0000
omega____ theta____ kappa____ phi______ frames
    -      -17.1479  -38.0000  -90.0000 26

  2 omega  -17.00   25.00   1.0000    3.0000
omega____ theta____ kappa____ phi______ frames
    -      -17.1479  -99.0000   30.0000 42

  3 omega  -37.00    8.00   1.0000    3.0000
omega____ theta____ kappa____ phi______ frames
    -       20.7416  -57.0000   30.0000 45

  4 omega  -49.00   33.00   1.0000    3.0000
omega____ theta____ kappa____ phi______ frames
    -       20.7416  -19.0000   60.0000 82

  5 omega  -70.00  -44.00   1.0000    3.0000
omega____ theta____ kappa____ phi______ frames
    -      -17.1479  -77.0000   90.0000 26

  6 omega   37.00   97.00   1.0000    3.0000
omega____ theta____ kappa____ phi______ frames
    -       20.7416  178.0000    0.0000 60
;
_diffrn_measurement_device 'four-circle diffractometer'
_diffrn_measurement_device_type 'SuperNova, Dual, Cu at zero, Eos'
_diffrn_measurement_method '\w scans'
_diffrn_orient_matrix_UB_11 -0.0096494000
_diffrn_orient_matrix_UB_12 0.0141936000
_diffrn_orient_matrix_UB_13 -0.0274233000
_diffrn_orient_matrix_UB_21 0.0083317000
_diffrn_orient_matrix_UB_22 -0.0148823000
_diffrn_orient_matrix_UB_23 -0.0257365000
_diffrn_orient_matrix_UB_31 -0.0884579000
_diffrn_orient_matrix_UB_32 -0.0029449000
_diffrn_orient_matrix_UB_33 -0.0019594000
_diffrn_radiation_monochromator mirror
_diffrn_radiation_probe x-ray
_diffrn_radiation_type MoK\a
_diffrn_radiation_wavelength 0.71073
_diffrn_reflns_av_R_equivalents 0.0565
_diffrn_reflns_av_unetI/netI 0.0747
_diffrn_reflns_limit_h_max 9
_diffrn_reflns_limit_h_min -9
_diffrn_reflns_limit_k_max 39
_diffrn_reflns_limit_k_min -40
_diffrn_reflns_limit_l_max 22
_diffrn_reflns_limit_l_min -22
_diffrn_reflns_number 22969
_diffrn_reflns_theta_full 25.01
_diffrn_reflns_theta_max 25.01
_diffrn_reflns_theta_min 3.30
_diffrn_source 'SuperNova (Mo) X-ray Source'
_exptl_absorpt_coefficient_mu 2.827
_exptl_absorpt_correction_T_max 1.00000
_exptl_absorpt_correction_T_min 0.73880
_exptl_absorpt_correction_type multi-scan
_exptl_absorpt_process_details
;
CrysAlisPro, Agilent Technologies,
Version 1.171.36.28 (release 01-02-2013 CrysAlis171 .NET)
(compiled Feb  1 2013,16:14:44)
Empirical absorption correction using spherical harmonics,
 implemented in SCALE3 ABSPACK scaling algorithm.
;
_exptl_crystal_colour 'clear light colourless'
_exptl_crystal_colour_lustre clear
_exptl_crystal_colour_modifier light
_exptl_crystal_colour_primary colourless
_exptl_crystal_density_diffrn 1.766
_exptl_crystal_density_method 'not measured'
_exptl_crystal_description block
_exptl_crystal_F_000 2688
_exptl_crystal_size_max 0.25
_exptl_crystal_size_mid 0.22
_exptl_crystal_size_min 0.2
_refine_diff_density_max 1.378
_refine_diff_density_min -1.206
_refine_diff_density_rms 0.153
_refine_ls_extinction_method none
_refine_ls_goodness_of_fit_ref 1.069
_refine_ls_hydrogen_treatment constr
_refine_ls_matrix_type full
_refine_ls_number_parameters 715
_refine_ls_number_reflns 9004
_refine_ls_number_restraints 78
_refine_ls_restrained_S_all 1.078
_refine_ls_R_factor_all 0.0618
_refine_ls_R_factor_gt 0.0475
_refine_ls_shift/su_max 0.005
_refine_ls_shift/su_mean 0.000
_refine_ls_structure_factor_coef Fsqd
_refine_ls_weighting_details 'calc w=1/[\s^2^(Fo^2^)+(0.0212P)^2^+16.5376P] where P=(Fo^2^+2Fc^2^)/3'
_refine_ls_weighting_scheme calc
_refine_ls_wR_factor_gt 0.0930
_refine_ls_wR_factor_ref 0.1010
_reflns_number_gt 7422
_reflns_number_total 9004
_reflns_threshold_expression >2sigma(I)
_cod_data_source_file c6dt03558b2.cif
_cod_data_source_block wangj0422
_cod_depositor_comments 'Adding full bibliography for 7041036--7041037.cif.'
_cod_database_code 7041037
_reflns_odcompleteness_completeness 99.69
_reflns_odcompleteness_iscentric 1
_reflns_odcompleteness_theta 26.32
_olex2_refinement_description
;
1. Fixed Uiso
 At 1.2 times of:
  All C(H) groups, {H79A,H79B} of C79, {H7AA,H7AB} of C7AA, {H70A,H70B} of
  C70, {H83A,H83B} of C83, {H69A,H69B} of C69, All C(H,H,H) groups, All O(H)
  groups
 At 1 times of:
  {H8A,H8B} of C8
2. Uiso/Uaniso restraints and constraints
Uanis(O12) \\sim Ueq, Uanis(O9) \\sim Ueq: with sigma of 0.01 and sigma for
terminal atoms of 0.02
Uanis(O12) \\sim Ueq, Uanis(O9) \\sim Ueq, Uanis(O1BA) \\sim Ueq, Uanis(O1AA)
\\sim Ueq: with sigma of 0.01 and sigma for terminal atoms of 0.02
Uanis(C17) \\sim Ueq, Uanis(C19) \\sim Ueq, Uanis(O1AA) \\sim Ueq, Uanis(C7)
\\sim Ueq: with sigma of 0.01 and sigma for terminal atoms of 0.02
Uanis(C8) \\sim Ueq, Uanis(C20) \\sim Ueq, Uanis(C0AA) \\sim Ueq: with sigma of
0.01 and sigma for terminal atoms of 0.02
3. Others
 Fixed Sof: H8A(0.6) H8B(0.4) O9(0.6) O12(0.4)
4.a Riding coordinates:
 C8(H8A), C8(H8B)
4.b Secondary CH2 refined with riding coordinates:
 C70(H70A,H70B), C83(H83A,H83B), C69(H69A,H69B), C79(H79A,H79B), C7AA(H7AA,H7AB)
4.c Aromatic/amide H refined with riding coordinates:
 C6AA(H6AA), C2BA(H2BA), C23(H23), C24(H24), C30(H30), C37(H37), C42(H42),
 C86(H86), C64(H64), C85(H85), C2AA(H2AA), C3AA(H3AA), C5BA(H5BA), C9AA(H9AA),
 C8AA(H8AA), C7BA(H7BA), C4BA(H4BA), C17(H17), C19(H19), C11(H11), C20(H20),
 C8BA(H8BA), C4(H4), C7(H7), C3(H3)
4.d Idealised Me refined as rotating group:
 C1AA(H1AB,H1AC,H1AD), C4AA(H4AA,H4AB,H4AC)
4.e Idealised tetrahedral OH refined as rotating group:
 O1AA(H1AA)
;
_olex2_date_sample_data_collection 2015-04-24
_olex2_submission_special_instructions 'No special instructions were received'

loop_
_space_group_symop_id
_space_group_symop_operation_xyz
1 'x, y, z'
2 '-x+1/2, y+1/2, -z+1/2'
3 '-x, -y, -z'
4 'x-1/2, -y-1/2, z-1/2'

loop_
_atom_site_label
_atom_site_type_symbol
_atom_site_fract_x
_atom_site_fract_y
_atom_site_fract_z
_atom_site_U_iso_or_equiv
_atom_site_adp_type
_atom_site_occupancy
_atom_site_calc_flag
_atom_site_disorder_assembly
_atom_site_disorder_group
_atom_site_refinement_flags_posn
_atom_site_refinement_flags_adp
Tb1 Tb 0.85407(4) 0.226995(10) 0.100461(16) 0.01686(10) Uani 1 d . . . .
Tb2 Tb 0.38449(4) 0.240353(10) 0.044684(16) 0.01925(10) Uani 1 d . . . .
O3AA O 0.2800(5) 0.27773(14) 0.1317(2) 0.0225(11) Uani 1 d . . . .
C6AA C 0.4080(7) 0.30583(19) 0.2648(3) 0.0198(15) Uani 1 d . . . .
H6AA H 0.4732 0.3094 0.2262 0.024 Uiso 1 calc . . R .
O2AA O 0.6550(5) 0.27795(14) 0.0967(2) 0.0244(11) Uani 1 d . . . .
O6AA O 0.5111(6) 0.20672(14) 0.1405(2) 0.0277(11) Uani 1 d . . . .
C5AA C 0.1833(7) 0.27531(19) 0.1824(3) 0.0186(14) Uani 1 d . . . .
O18 O 0.7369(5) 0.21953(16) 0.2114(2) 0.0322(13) Uani 1 d . . . .
C2BA C 0.2971(8) 0.1960(2) 0.3833(4) 0.0249(16) Uani 1 d . . . .
H2BA H 0.2342 0.1933 0.4229 0.030 Uiso 1 calc . . R .
C23 C 0.8595(10) 0.3480(2) 0.0979(5) 0.044(2) Uani 1 d . . . .
H23 H 0.9093 0.3258 0.1187 0.053 Uiso 1 calc . . R .
C24 C 0.3242(7) 0.18772(19) 0.2586(3) 0.0191(14) Uani 1 d . . . .
H24 H 0.2796 0.1796 0.2142 0.023 Uiso 1 calc . . R .
C25 C 0.6075(9) 0.3076(2) 0.0591(4) 0.0288(17) Uani 1 d . . . .
O26 O 0.6432(6) 0.36936(16) 0.3775(3) 0.0411(14) Uani 1 d . . . .
O29 O 0.4806(6) 0.30457(16) 0.0157(3) 0.0371(13) Uani 1 d . . . .
C30 C 0.5512(7) 0.21617(18) 0.3318(3) 0.0132(13) Uani 1 d . . . .
H30 H 0.6588 0.2269 0.3366 0.016 Uiso 1 calc . . R .
C32 C 0.2162(7) 0.29453(19) 0.3796(3) 0.0179(14) Uani 1 d . . . .
C34 C 0.7922(10) 0.3894(2) 0.3869(5) 0.041(2) Uani 1 d . . . .
C36 C 0.2495(7) 0.2892(2) 0.2536(3) 0.0179(14) Uani 1 d . . . .
C37 C 0.3744(8) 0.31204(19) 0.3885(3) 0.0210(15) Uani 1 d . . . .
H37 H 0.4145 0.3203 0.4335 0.025 Uiso 1 calc . . R .
C38 C 0.5844(8) 0.2108(2) 0.2022(3) 0.0210(15) Uani 1 d . . . .
O39 O 0.8358(6) 0.15869(15) 0.1093(3) 0.0360(13) Uani 1 d . . . .
C42 C 0.1534(7) 0.28359(19) 0.3116(3) 0.0156(14) Uani 1 d . . . .
H42 H 0.0467 0.2725 0.3051 0.019 Uiso 1 calc . . R .
C44 C 0.2301(7) 0.1836(2) 0.3173(4) 0.0213(15) Uani 1 d . . . .
C46 C 0.4725(8) 0.3173(2) 0.3316(4) 0.0213(15) Uani 1 d . . . .
C65 C 0.6968(9) 0.3455(2) 0.0656(4) 0.0327(18) Uani 1 d . . . .
C70 C 0.6495(8) 0.3329(2) 0.3411(4) 0.0295(17) Uani 1 d . . . .
H70A H 0.7208 0.3145 0.3685 0.035 Uiso 1 calc . . R .
H70B H 0.6956 0.3365 0.2953 0.035 Uiso 1 calc . . R .
C71 C 0.4842(7) 0.20391(18) 0.2653(3) 0.0149(14) Uani 1 d . . . .
O72 O 1.1468(8) 0.4179(2) 0.1735(4) 0.081(2) Uani 1 d . . . .
C73 C 0.4570(7) 0.21231(19) 0.3909(3) 0.0155(14) Uani 1 d . . . .
C76 C 0.9472(11) 0.3828(3) 0.0992(6) 0.061(3) Uani 1 d . . . .
C83 C 0.0516(9) 0.1679(2) 0.3125(4) 0.0342(18) Uani 1 d . . . .
H83A H -0.0166 0.1822 0.3446 0.041 Uiso 1 calc . . R .
H83B H 0.0013 0.1708 0.2645 0.041 Uiso 1 calc . . R .
O84 O 0.0609(7) 0.1279(2) 0.3316(4) 0.070(2) Uani 1 d . . . .
C86 C 0.8660(12) 0.4160(3) 0.0731(6) 0.073(3) Uani 1 d . . . .
H86 H 0.9224 0.4399 0.0760 0.088 Uiso 1 calc . . R .
N47 N 0.7020(8) 0.1007(2) 0.1174(4) 0.0459(18) Uani 1 d . . . .
C69 C 0.5403(12) 0.0784(3) 0.1074(6) 0.064(3) Uani 1 d . . . .
H69A H 0.4752 0.0890 0.0665 0.077 Uiso 1 calc . . R .
H69B H 0.5662 0.0513 0.0970 0.077 Uiso 1 calc . . R .
C79 C 0.8477(13) 0.0811(3) 0.1522(6) 0.076(4) Uani 1 d . . . .
H79A H 0.8104 0.0641 0.1892 0.091 Uiso 1 calc . . R .
H79B H 0.9227 0.1005 0.1745 0.091 Uiso 1 calc . . R .
C64 C 0.9205(13) 0.4494(3) 0.4315(6) 0.069(3) Uani 1 d . . . .
H64 H 0.9119 0.4736 0.4537 0.082 Uiso 1 calc . . R .
C85 C 1.0836(11) 0.4012(3) 0.3739(6) 0.071(3) Uani 1 d . . . .
H85 H 1.1863 0.3931 0.3582 0.085 Uiso 1 calc . . R .
O80 O 0.7016(10) 0.4819(2) 0.0095(6) 0.113(3) Uani 1 d . . . .
C2AA C 0.9430(10) 0.3771(3) 0.3630(5) 0.052(2) Uani 1 d . . . .
H2AA H 0.9511 0.3532 0.3401 0.063 Uiso 1 calc . . R .
C3AA C 0.6182(11) 0.3793(3) 0.0384(5) 0.054(3) Uani 1 d . . . .
H3AA H 0.5093 0.3781 0.0172 0.065 Uiso 1 calc . . R .
C5BA C 0.7813(11) 0.4255(3) 0.4221(5) 0.057(3) Uani 1 d . . . .
H5BA H 0.6795 0.4333 0.4392 0.068 Uiso 1 calc . . R .
C9AA C 1.4420(13) 0.4037(3) 0.1958(6) 0.072(3) Uani 1 d . . . .
H9AA H 1.4267 0.3780 0.1806 0.086 Uiso 1 calc . . R .
C3BA C 1.3076(12) 0.4275(3) 0.1970(6) 0.063(3) Uani 1 d . . . .
C13 C 1.0736(13) 0.4373(3) 0.4077(6) 0.069(3) Uani 1 d . . . .
C0BA C 0.7042(12) 0.4148(3) 0.0432(6) 0.066(3) Uani 1 d . . . .
C16 C 1.6281(13) 0.4540(3) 0.2411(6) 0.066(3) Uani 1 d . . . .
C8AA C 1.6023(14) 0.4165(3) 0.2166(6) 0.072(3) Uani 1 d . . . .
H8AA H 1.6935 0.3997 0.2139 0.086 Uiso 1 calc . . R .
C7BA C 0.7097(10) 0.1369(2) 0.0979(4) 0.039(2) Uani 1 d . . . .
H7BA H 0.6150 0.1476 0.0737 0.047 Uiso 1 calc . . R .
C10 C -0.0854(12) 0.1088(3) 0.3437(6) 0.072(3) Uani 1 d . . . .
C4BA C -0.0707(16) 0.0681(4) 0.3496(7) 0.096(4) Uani 1 d . . . .
H4BA H 0.0336 0.0561 0.3466 0.115 Uiso 1 calc . . R .
C17 C 1.3280(16) 0.4648(4) 0.2260(7) 0.097(4) Uani 1 d . . . U
H17 H 1.2358 0.4810 0.2315 0.116 Uiso 1 calc . . R .
C19 C -0.3813(18) 0.1041(4) 0.3638(9) 0.120(5) Uani 1 d . . . U
H19 H -0.4820 0.1165 0.3724 0.144 Uiso 1 calc . . R .
O1AA O 0.4508(10) 0.4504(2) 0.0204(6) 0.111(3) Uani 1 d . . . U
H1AA H 0.4121 0.4725 0.0142 0.134 Uiso 1 calc . . GR .
C7AA C 1.1268(12) 0.3841(3) 0.1297(7) 0.086(4) Uani 1 d . . . .
H7AA H 1.1524 0.3607 0.1575 0.103 Uiso 1 calc . . R .
H7AB H 1.2031 0.3853 0.0917 0.103 Uiso 1 calc . . R .
C11 C -0.2105(17) 0.0461(4) 0.3598(8) 0.105(5) Uani 1 d . . . .
H11 H -0.2029 0.0190 0.3620 0.126 Uiso 1 calc . . R .
C0AA C 0.6150(16) 0.4520(4) 0.0228(7) 0.087(4) Uani 1 d . . . U
C14 C -0.3660(16) 0.0649(4) 0.3669(8) 0.097(4) Uani 1 d B . . .
C20 C 1.4902(16) 0.4770(4) 0.2463(7) 0.101(4) Uani 1 d . . . U
H20 H 1.5054 0.5022 0.2644 0.121 Uiso 1 calc . . R .
O1BA O 1.8336(11) 0.4995(3) 0.2859(6) 0.122(4) Uani 1 d . . . U
O6BA O 1.2287(11) 0.4941(3) 0.4441(6) 0.127(4) Uani 1 d . . . .
C8BA C 1.8004(15) 0.4665(3) 0.2600(7) 0.091(4) Uani 1 d . . . .
H8BA H 1.8885 0.4494 0.2526 0.109 Uiso 1 calc . . R .
C4 C 1.2258(16) 0.4611(4) 0.4141(8) 0.106(5) Uani 1 d . . . .
H4 H 1.3235 0.4517 0.3956 0.127 Uiso 1 calc . . R .
C1AA C 0.4363(14) 0.0794(4) 0.1688(8) 0.103(5) Uani 1 d . . . .
H1AB H 0.3428 0.0618 0.1609 0.123 Uiso 1 calc . . GR .
H1AC H 0.3951 0.1055 0.1751 0.123 Uiso 1 calc . . GR .
H1AD H 0.5029 0.0715 0.2107 0.123 Uiso 1 calc . . GR .
C4AA C 0.9435(14) 0.0571(4) 0.1007(9) 0.117(6) Uani 1 d . . . .
H4AA H 0.9831 0.0739 0.0647 0.140 Uiso 1 calc . . GR .
H4AB H 0.8702 0.0375 0.0791 0.140 Uiso 1 calc . . GR .
H4AC H 1.0377 0.0446 0.1258 0.140 Uiso 1 calc . . GR .
C7 C -0.2301(15) 0.1267(4) 0.3462(8) 0.108(4) Uani 1 d . . . U
H7 H -0.2384 0.1534 0.3369 0.130 Uiso 1 calc . . R .
C8 C -0.529(2) 0.0434(6) 0.3795(10) 0.134(6) Uani 1 d . . . U
H8A H -0.6265 0.0565 0.3896 0.134 Uiso 0.60 d A 1 R .
H8B H -0.5220 0.0197 0.4038 0.134 Uiso 0.40 d A 2 R .
O9 O -0.522(2) 0.0057(6) 0.3743(11) 0.147(7) Uani 0.60 d B 1 . U
O12 O -0.669(4) 0.0554(10) 0.3561(18) 0.165(12) Uani 0.40 d B 2 . U
O0AA O 0.0354(5) 0.26191(14) 0.1759(2) 0.0228(11) Uani 1 d . . . .
C6 C 0.5232(7) 0.22842(19) 0.4608(3) 0.0154(14) Uani 1 d . . . .
O3 O 0.4237(5) 0.23148(14) 0.5095(2) 0.0229(11) Uani 1 d . . . .
O4AA O 0.6748(5) 0.23884(16) 0.4663(2) 0.0303(12) Uani 1 d . . . .
O4 O -0.0282(6) 0.27046(16) 0.4275(3) 0.0368(14) Uani 1 d . . . .
C5 C 0.1129(9) 0.2852(2) 0.4396(3) 0.0236(16) Uani 1 d . . . .
O5AA O 0.1707(5) 0.29113(15) 0.5043(2) 0.0278(11) Uani 1 d . . . .
O1 O 1.1233(5) 0.20211(14) 0.0758(2) 0.0241(11) Uani 1 d . . . .
O2 O 0.3179(5) 0.17081(15) 0.0208(3) 0.0314(12) Uani 1 d . . . .
C3 C 0.1822(8) 0.1719(2) 0.0484(4) 0.0259(16) Uani 1 d . . . .
H3 H 0.1193 0.1489 0.0491 0.031 Uiso 1 calc . . R .

loop_
_atom_site_aniso_label
_atom_site_aniso_U_11
_atom_site_aniso_U_22
_atom_site_aniso_U_33
_atom_site_aniso_U_23
_atom_site_aniso_U_13
_atom_site_aniso_U_12
Tb1 0.01137(16) 0.0319(2) 0.00747(16) 0.00113(14) 0.00133(11) 0.00000(13)
Tb2 0.01175(16) 0.0395(2) 0.00663(16) 0.00011(14) 0.00161(11) 0.00224(13)
O3AA 0.021(2) 0.037(3) 0.010(2) -0.003(2) 0.0027(19) 0.000(2)
C6AA 0.016(3) 0.022(4) 0.022(4) -0.004(3) 0.004(3) 0.003(3)
O2AA 0.022(2) 0.034(3) 0.018(2) 0.008(2) 0.009(2) 0.006(2)
O6AA 0.039(3) 0.038(3) 0.006(2) 0.002(2) -0.004(2) 0.007(2)
C5AA 0.015(3) 0.024(4) 0.017(3) 0.008(3) 0.004(3) 0.005(3)
O18 0.020(3) 0.059(4) 0.018(3) 0.002(3) 0.011(2) -0.008(2)
C2BA 0.018(3) 0.038(4) 0.019(4) 0.005(3) 0.010(3) 0.001(3)
C23 0.041(5) 0.028(5) 0.061(6) -0.004(4) -0.013(4) 0.007(4)
C24 0.021(3) 0.025(4) 0.011(3) -0.003(3) -0.005(3) 0.000(3)
C25 0.031(4) 0.042(5) 0.016(4) -0.004(4) 0.016(3) 0.000(3)
O26 0.031(3) 0.042(3) 0.050(4) -0.004(3) -0.003(3) -0.010(2)
O29 0.038(3) 0.048(4) 0.026(3) 0.008(3) -0.002(2) -0.011(2)
C30 0.011(3) 0.022(4) 0.006(3) 0.000(3) 0.004(2) -0.001(2)
C32 0.019(3) 0.026(4) 0.009(3) 0.001(3) 0.004(3) 0.002(3)
C34 0.037(5) 0.037(5) 0.048(5) 0.003(4) -0.015(4) -0.014(4)
C36 0.013(3) 0.030(4) 0.011(3) 0.002(3) 0.001(2) 0.000(3)
C37 0.026(4) 0.024(4) 0.012(3) -0.001(3) -0.007(3) -0.004(3)
C38 0.026(4) 0.025(4) 0.013(3) 0.004(3) 0.006(3) 0.005(3)
O39 0.024(3) 0.034(3) 0.050(4) 0.007(3) 0.005(2) -0.004(2)
C42 0.008(3) 0.029(4) 0.010(3) 0.005(3) -0.001(2) -0.001(3)
C44 0.012(3) 0.032(4) 0.020(4) 0.008(3) 0.000(3) 0.000(3)
C46 0.018(3) 0.025(4) 0.020(4) 0.001(3) -0.004(3) -0.003(3)
C65 0.035(4) 0.032(4) 0.030(4) -0.002(4) -0.005(3) 0.007(3)
C70 0.023(4) 0.039(5) 0.026(4) -0.005(4) 0.001(3) -0.011(3)
C71 0.016(3) 0.022(4) 0.007(3) 0.003(3) 0.005(2) 0.002(3)
O72 0.059(4) 0.067(5) 0.112(7) -0.015(5) -0.027(4) -0.007(4)
C73 0.013(3) 0.026(4) 0.007(3) -0.003(3) 0.003(2) -0.005(3)
C76 0.054(6) 0.038(5) 0.086(8) -0.004(5) -0.027(5) -0.003(4)
C83 0.029(4) 0.042(5) 0.031(4) -0.002(4) -0.008(3) 0.001(3)
O84 0.042(4) 0.058(5) 0.108(6) 0.017(4) -0.009(4) -0.013(3)
C86 0.067(7) 0.041(6) 0.107(10) 0.015(6) -0.032(6) 0.006(5)
N47 0.050(4) 0.033(4) 0.053(5) 0.006(4) -0.009(4) -0.004(3)
C69 0.065(7) 0.046(6) 0.079(8) -0.002(6) -0.009(6) -0.015(5)
C79 0.085(8) 0.048(7) 0.091(9) 0.026(6) -0.026(7) -0.004(6)
C64 0.071(7) 0.053(7) 0.078(8) -0.010(6) -0.020(6) -0.020(5)
C85 0.041(5) 0.058(7) 0.111(10) 0.018(7) -0.021(6) -0.010(5)
O80 0.100(6) 0.051(5) 0.182(10) 0.041(6) -0.025(6) 0.001(4)
C2AA 0.033(5) 0.050(6) 0.072(7) 0.007(5) -0.007(4) -0.008(4)
C3AA 0.050(5) 0.054(6) 0.057(6) 0.014(5) -0.015(5) 0.010(4)
C5BA 0.048(6) 0.054(6) 0.067(7) -0.009(5) -0.008(5) -0.013(5)
C9AA 0.064(7) 0.044(6) 0.104(10) 0.009(6) -0.023(6) -0.007(5)
C3BA 0.055(6) 0.060(7) 0.071(8) -0.007(6) -0.018(5) -0.006(5)
C13 0.053(6) 0.054(7) 0.096(9) 0.001(6) -0.022(6) -0.017(5)
C0BA 0.067(7) 0.035(6) 0.093(9) 0.010(6) -0.031(6) 0.003(5)
C16 0.063(7) 0.053(7) 0.081(8) -0.004(6) -0.019(6) 0.001(5)
C8AA 0.075(7) 0.059(7) 0.080(8) 0.010(6) -0.008(6) -0.008(6)
C7BA 0.038(5) 0.039(5) 0.041(5) 0.001(4) 0.007(4) 0.008(4)
C10 0.046(6) 0.077(8) 0.093(9) 0.023(7) -0.003(6) -0.007(5)
C4BA 0.094(9) 0.065(8) 0.127(12) 0.031(8) -0.007(8) -0.034(7)
C17 0.088(7) 0.083(7) 0.117(8) -0.032(7) -0.018(6) 0.000(6)
C19 0.095(8) 0.094(8) 0.171(10) 0.012(8) 0.010(7) -0.009(7)
O1AA 0.089(5) 0.071(6) 0.168(8) 0.020(6) -0.037(6) 0.021(4)
C7AA 0.060(7) 0.043(6) 0.149(12) -0.014(7) -0.040(7) -0.004(5)
C11 0.096(10) 0.072(9) 0.144(14) 0.013(9) -0.005(9) -0.025(8)
C0AA 0.078(7) 0.067(7) 0.113(8) 0.017(6) -0.027(6) 0.008(6)
C14 0.077(9) 0.083(10) 0.127(12) 0.024(9) -0.017(8) -0.033(7)
C20 0.092(7) 0.088(7) 0.120(8) -0.031(7) -0.024(6) -0.015(6)
O1BA 0.112(7) 0.075(6) 0.172(9) -0.010(6) -0.041(6) -0.019(5)
O6BA 0.108(7) 0.108(8) 0.162(10) -0.021(7) -0.014(7) -0.066(6)
C8BA 0.093(9) 0.058(8) 0.116(11) -0.002(8) -0.033(8) -0.027(6)
C4 0.094(9) 0.075(9) 0.144(14) 0.002(9) -0.028(9) -0.044(8)
C1AA 0.063(7) 0.105(11) 0.142(13) 0.006(10) 0.019(8) -0.015(7)
C4AA 0.067(8) 0.101(11) 0.181(16) -0.007(11) -0.004(9) 0.040(7)
C7 0.070(6) 0.096(8) 0.161(9) 0.013(7) 0.018(7) -0.002(6)
C8 0.137(9) 0.120(9) 0.143(10) 0.006(8) 0.002(8) -0.022(8)
O9 0.145(11) 0.136(12) 0.162(13) 0.002(11) 0.020(10) -0.032(10)
O12 0.139(15) 0.175(17) 0.182(17) 0.016(13) 0.016(13) -0.009(12)
O0AA 0.015(2) 0.042(3) 0.012(2) -0.008(2) -0.0009(18) -0.005(2)
C6 0.014(3) 0.022(4) 0.010(3) -0.001(3) 0.006(3) 0.003(3)
O3 0.014(2) 0.042(3) 0.013(2) -0.005(2) 0.0028(18) 0.000(2)
O4AA 0.011(2) 0.064(4) 0.016(3) -0.012(2) 0.0029(19) -0.006(2)
O4 0.027(3) 0.064(4) 0.021(3) -0.011(3) 0.010(2) -0.018(3)
C5 0.035(4) 0.029(4) 0.007(3) 0.002(3) 0.002(3) 0.010(3)
O5AA 0.027(3) 0.048(3) 0.008(2) -0.003(2) -0.0005(19) 0.006(2)
O1 0.015(2) 0.036(3) 0.021(3) -0.001(2) 0.0027(19) 0.003(2)
O2 0.014(2) 0.054(4) 0.026(3) -0.010(3) -0.001(2) 0.004(2)
C3 0.021(4) 0.030(4) 0.025(4) -0.001(3) -0.008(3) -0.004(3)

loop_
_atom_type_symbol
_atom_type_description
_atom_type_scat_dispersion_real
_atom_type_scat_dispersion_imag
_atom_type_scat_source
C C 0.0033 0.0016 'International Tables Vol C Tables 4.2.6.8 and 6.1.1.4'
H H 0.0000 0.0000 'International Tables Vol C Tables 4.2.6.8 and 6.1.1.4'
N N 0.0061 0.0033 'International Tables Vol C Tables 4.2.6.8 and 6.1.1.4'
O O 0.0106 0.0060 'International Tables Vol C Tables 4.2.6.8 and 6.1.1.4'
Tb Tb -0.1723 4.1537 'International Tables Vol C Tables 4.2.6.8 and 6.1.1.4'

loop_
_geom_angle_atom_site_label_1
_geom_angle_atom_site_label_2
_geom_angle_atom_site_label_3
_geom_angle
_geom_angle_site_symmetry_1
_geom_angle_site_symmetry_3
O2AA Tb1 Tb2 42.50(11) . .
O2AA Tb1 O18 78.59(16) . .
O2AA Tb1 C38 69.48(16) . .
O2AA Tb1 O1 150.70(16) . .
O18 Tb1 Tb2 79.77(11) . .
O18 Tb1 C38 22.88(16) . .
O18 Tb1 O1 123.25(16) . .
C38 Tb1 Tb2 58.53(12) . .
O39 Tb1 Tb2 94.24(11) . .
O39 Tb1 O2AA 133.95(16) . .
O39 Tb1 O18 78.44(18) . .
O39 Tb1 C38 73.94(18) . .
O39 Tb1 O1 73.69(16) . .
O0AA Tb1 Tb2 131.98(11) 1_655 .
O0AA Tb1 O2AA 91.64(16) 1_655 .
O0AA Tb1 O18 76.95(16) 1_655 .
O0AA Tb1 C38 98.26(17) 1_655 .
O0AA Tb1 O39 120.85(17) 1_655 .
O0AA Tb1 O3 88.32(16) 1_655 4_665
O0AA Tb1 O5AA 162.79(17) 1_655 4_665
O0AA Tb1 O1 76.70(15) 1_655 .
O3 Tb1 Tb2 90.00(10) 4_665 .
O3 Tb1 O2AA 73.67(15) 4_665 .
O3 Tb1 O18 148.11(17) 4_665 .
O3 Tb1 C38 142.68(16) 4_665 .
O3 Tb1 O39 132.79(17) 4_665 .
O3 Tb1 O5AA 75.77(15) 4_665 4_665
O3 Tb1 O1 79.13(15) 4_665 .
O5AA Tb1 Tb2 43.32(11) 4_665 .
O5AA Tb1 O2AA 77.77(17) 4_665 .
O5AA Tb1 O18 113.46(15) 4_665 .
O5AA Tb1 C38 90.75(16) 4_665 .
O5AA Tb1 O39 75.70(18) 4_665 .
O5AA Tb1 O1 106.07(16) 4_665 .
O1 Tb1 Tb2 149.39(11) . .
O1 Tb1 C38 138.16(17) . .
O3AA Tb2 Tb1 105.29(10) . .
O3AA Tb2 O2AA 77.69(14) . .
O3AA Tb2 O6AA 82.86(16) . .
O3AA Tb2 C25 74.89(17) . .
O3AA Tb2 O29 77.82(17) . .
O3AA Tb2 O4 153.51(17) . 4_665
O3AA Tb2 C5 158.82(17) . 4_665
O3AA Tb2 O5AA 142.06(14) . 4_665
O3AA Tb2 O1 77.28(15) . 1_455
O3AA Tb2 O2 125.89(16) . .
O2AA Tb2 Tb1 37.01(10) . .
O2AA Tb2 C25 26.14(17) . .
O2AA Tb2 C5 82.48(16) . 4_665
O2AA Tb2 O5AA 67.24(14) . 4_665
O6AA Tb2 Tb1 50.37(12) . .
O6AA Tb2 O2AA 69.44(15) . .
O6AA Tb2 C25 95.03(19) . .
O6AA Tb2 O29 120.19(17) . .
O6AA Tb2 O4 120.54(16) . 4_665
O6AA Tb2 C5 97.17(18) . 4_665
O6AA Tb2 O5AA 71.88(15) . 4_665
O6AA Tb2 O1 83.42(15) . 1_455
O6AA Tb2 O2 75.09(16) . .
C25 Tb2 Tb1 59.42(15) . .
C25 Tb2 C5 84.03(18) . 4_665
O29 Tb2 Tb1 81.49(12) . .
O29 Tb2 O2AA 51.33(15) . .
O29 Tb2 C25 25.28(18) . .
O29 Tb2 C5 84.03(18) . 4_665
O29 Tb2 O5AA 90.70(16) . 4_665
O29 Tb2 O1 142.78(16) . 1_455
O29 Tb2 O2 154.99(17) . .
O4AA Tb2 Tb1 151.10(11) 4_565 .
O4AA Tb2 O3AA 90.40(16) 4_565 .
O4AA Tb2 O2AA 129.52(17) 4_565 .
O4AA Tb2 O6AA 158.04(16) 4_565 .
O4AA Tb2 C25 103.4(2) 4_565 .
O4AA Tb2 O29 78.27(18) 4_565 .
O4AA Tb2 O4 71.99(16) 4_565 4_665
O4AA Tb2 C5 96.56(18) 4_565 4_665
O4AA Tb2 O5AA 122.86(15) 4_565 4_665
O4AA Tb2 O1 74.70(15) 4_565 1_455
O4AA Tb2 O2 92.42(17) 4_565 .
O4 Tb2 Tb1 84.18(11) 4_665 .
O4 Tb2 O2AA 98.05(16) 4_665 .
O4 Tb2 C25 89.76(19) 4_665 .
O4 Tb2 O29 79.27(19) 4_665 .
O4 Tb2 C5 24.57(17) 4_665 4_665
O4 Tb2 O5AA 50.88(14) 4_665 4_665
O4 Tb2 O1 115.09(17) 4_665 1_455
O4 Tb2 O2 75.77(18) 4_665 .
C5 Tb2 Tb1 60.77(13) 4_665 .
O5AA Tb2 Tb1 36.82(9) 4_665 .
O5AA Tb2 C25 79.54(17) 4_665 .
O5AA Tb2 C5 26.31(16) 4_665 4_665
O1 Tb2 Tb1 131.86(10) 1_455 .
O1 Tb2 O2AA 144.95(14) 1_455 .
O1 Tb2 C25 152.09(16) 1_455 .
O1 Tb2 C5 123.85(17) 1_455 4_665
O1 Tb2 O5AA 125.50(15) 1_455 4_665
O2 Tb2 Tb1 97.41(10) . .
O2 Tb2 O2AA 134.12(14) . .
O2 Tb2 C25 154.24(17) . .
O2 Tb2 C5 73.93(17) . 4_665
O2 Tb2 O5AA 74.79(15) . 4_665
O2 Tb2 O1 51.85(15) . 1_455
C5AA O3AA Tb2 140.8(4) . .
C36 C6AA H6AA 118.9 . .
C36 C6AA C46 122.2(6) . .
C46 C6AA H6AA 118.9 . .
Tb1 O2AA Tb2 100.49(17) . .
C25 O2AA Tb1 140.9(4) . .
C25 O2AA Tb2 88.6(4) . .
C38 O6AA Tb2 143.9(5) . .
O3AA C5AA C36 117.7(5) . .
O0AA C5AA O3AA 124.0(6) . .
O0AA C5AA C36 118.3(6) . .
C38 O18 Tb1 109.8(4) . .
C44 C2BA H2BA 119.7 . .
C73 C2BA H2BA 119.7 . .
C73 C2BA C44 120.6(6) . .
C65 C23 H23 119.6 . .
C76 C23 H23 119.6 . .
C76 C23 C65 120.9(8) . .
C44 C24 H24 119.7 . .
C71 C24 H24 119.7 . .
C71 C24 C44 120.6(6) . .
O2AA C25 Tb2 65.3(4) . .
O2AA C25 C65 121.6(6) . .
O29 C25 Tb2 54.3(4) . .
O29 C25 O2AA 119.3(7) . .
O29 C25 C65 119.1(7) . .
C65 C25 Tb2 171.1(5) . .
C34 O26 C70 116.1(6) . .
C25 O29 Tb2 100.4(5) . .
C71 C30 H30 120.0 . .
C73 C30 H30 120.0 . .
C73 C30 C71 120.0(5) . .
C37 C32 C42 119.4(6) . .
C37 C32 C5 123.0(6) . .
C42 C32 C5 117.6(6) . .
O26 C34 C2AA 125.0(8) . .
O26 C34 C5BA 114.8(8) . .
C2AA C34 C5BA 120.2(7) . .
C6AA C36 C5AA 122.1(6) . .
C6AA C36 C42 118.6(6) . .
C42 C36 C5AA 119.2(5) . .
C32 C37 H37 119.5 . .
C46 C37 C32 121.0(6) . .
C46 C37 H37 119.5 . .
O6AA C38 Tb1 74.9(4) . .
O6AA C38 C71 118.3(6) . .
O18 C38 Tb1 47.3(3) . .
O18 C38 O6AA 122.2(6) . .
O18 C38 C71 119.4(6) . .
C71 C38 Tb1 166.7(4) . .
C7BA O39 Tb1 129.1(5) . .
C32 C42 H42 119.8 . .
C36 C42 C32 120.3(5) . .
C36 C42 H42 119.8 . .
C2BA C44 C83 117.6(6) . .
C24 C44 C2BA 119.4(6) . .
C24 C44 C83 122.9(6) . .
C6AA C46 C70 119.7(6) . .
C37 C46 C6AA 118.5(6) . .
C37 C46 C70 121.7(6) . .
C23 C65 C25 121.0(7) . .
C3AA C65 C23 119.5(8) . .
C3AA C65 C25 119.5(7) . .
O26 C70 C46 107.6(5) . .
O26 C70 H70A 110.2 . .
O26 C70 H70B 110.2 . .
C46 C70 H70A 110.2 . .
C46 C70 H70B 110.2 . .
H70A C70 H70B 108.5 . .
C24 C71 C30 119.7(5) . .
C24 C71 C38 121.7(6) . .
C30 C71 C38 118.5(5) . .
C3BA O72 C7AA 116.6(8) . .
C2BA C73 C30 119.6(6) . .
C2BA C73 C6 120.5(5) . .
C30 C73 C6 119.8(5) . .
C23 C76 C86 118.6(8) . .
C23 C76 C7AA 119.9(8) . .
C86 C76 C7AA 121.5(9) . .
C44 C83 H83A 110.3 . .
C44 C83 H83B 110.3 . .
H83A C83 H83B 108.6 . .
O84 C83 C44 107.0(6) . .
O84 C83 H83A 110.3 . .
O84 C83 H83B 110.3 . .
C10 O84 C83 118.3(7) . .
C76 C86 H86 119.1 . .
C0BA C86 C76 121.7(9) . .
C0BA C86 H86 119.1 . .
C79 N47 C69 118.2(7) . .
C7BA N47 C69 120.6(7) . .
C7BA N47 C79 121.2(7) . .
N47 C69 H69A 108.7 . .
N47 C69 H69B 108.7 . .
H69A C69 H69B 107.6 . .
C1AA C69 N47 114.4(9) . .
C1AA C69 H69A 108.7 . .
C1AA C69 H69B 108.7 . .
N47 C79 H79A 109.2 . .
N47 C79 H79B 109.2 . .
N47 C79 C4AA 112.3(10) . .
H79A C79 H79B 107.9 . .
C4AA C79 H79A 109.2 . .
C4AA C79 H79B 109.2 . .
C5BA C64 H64 120.1 . .
C5BA C64 C13 119.8(10) . .
C13 C64 H64 120.1 . .
C2AA C85 H85 119.3 . .
C13 C85 H85 119.3 . .
C13 C85 C2AA 121.4(10) . .
C34 C2AA C85 118.9(10) . .
C34 C2AA H2AA 120.6 . .
C85 C2AA H2AA 120.6 . .
C65 C3AA H3AA 120.4 . .
C0BA C3AA C65 119.3(8) . .
C0BA C3AA H3AA 120.4 . .
C34 C5BA H5BA 119.8 . .
C64 C5BA C34 120.5(9) . .
C64 C5BA H5BA 119.8 . .
C3BA C9AA H9AA 119.1 . .
C3BA C9AA C8AA 121.7(10) . .
C8AA C9AA H9AA 119.1 . .
O72 C3BA C17 115.4(10) . .
C9AA C3BA O72 125.5(10) . .
C9AA C3BA C17 119.1(10) . .
C64 C13 C85 119.3(9) . .
C64 C13 C4 123.3(11) . .
C85 C13 C4 117.4(11) . .
C86 C0BA C3AA 119.9(9) . .
C86 C0BA C0AA 119.7(9) . .
C3AA C0BA C0AA 120.0(9) . .
C8AA C16 C8BA 118.2(10) . .
C20 C16 C8AA 117.4(10) . .
C20 C16 C8BA 124.4(11) . .
C9AA C8AA H8AA 119.8 . .
C16 C8AA C9AA 120.4(11) . .
C16 C8AA H8AA 119.8 . .
O39 C7BA N47 124.8(8) . .
O39 C7BA H7BA 117.6 . .
N47 C7BA H7BA 117.6 . .
O84 C10 C4BA 114.8(10) . .
C7 C10 O84 123.1(11) . .
C7 C10 C4BA 122.0(11) . .
C10 C4BA H4BA 120.2 . .
C11 C4BA C10 119.5(13) . .
C11 C4BA H4BA 120.2 . .
C3BA C17 H17 121.1 . .
C20 C17 C3BA 117.8(12) . .
C20 C17 H17 121.1 . .
C14 C19 H19 121.5 . .
C14 C19 C7 117.0(13) . .
C7 C19 H19 121.5 . .
C0AA O1AA H1AA 109.5 . .
O72 C7AA C76 108.1(8) . .
O72 C7AA H7AA 110.1 . .
O72 C7AA H7AB 110.1 . .
C76 C7AA H7AA 110.1 . .
C76 C7AA H7AB 110.1 . .
H7AA C7AA H7AB 108.4 . .
C4BA C11 H11 120.3 . .
C4BA C11 C14 119.5(13) . .
C14 C11 H11 120.3 . .
O80 C0AA C0BA 118.8(11) . .
O80 C0AA O1AA 125.6(11) . .
O1AA C0AA C0BA 115.6(11) . .
C19 C14 C11 121.8(12) . .
C19 C14 C8 114.4(15) . .
C11 C14 C8 123.9(14) . .
C16 C20 C17 123.3(12) . .
C16 C20 H20 118.4 . .
C17 C20 H20 118.4 . .
C16 C8BA H8BA 119.0 . .
O1BA C8BA C16 122.0(12) . .
O1BA C8BA H8BA 119.0 . .
C13 C4 H4 119.1 . .
O6BA C4 C13 121.8(14) . .
O6BA C4 H4 119.1 . .
C69 C1AA H1AB 109.5 . .
C69 C1AA H1AC 109.5 . .
C69 C1AA H1AD 109.5 . .
H1AB C1AA H1AC 109.5 . .
H1AB C1AA H1AD 109.5 . .
H1AC C1AA H1AD 109.5 . .
C79 C4AA H4AA 109.5 . .
C79 C4AA H4AB 109.5 . .
C79 C4AA H4AC 109.5 . .
H4AA C4AA H4AB 109.5 . .
H4AA C4AA H4AC 109.5 . .
H4AB C4AA H4AC 109.5 . .
C10 C7 C19 119.6(13) . .
C10 C7 H7 120.2 . .
C19 C7 H7 120.2 . .
C14 C8 H8A 122.1 . .
C14 C8 H8B 118.6 . .
H8A C8 H8B 109.8 . .
O9 C8 C14 115.6(18) . .
O9 C8 H8A 122.2 . .
O9 C8 H8B 33.8 . .
O12 C8 C14 123(2) . .
O12 C8 H8A 33.7 . .
O12 C8 H8B 118.8 . .
O12 C8 O9 110(2) . .
C8 O9 H8B 45.0 . .
C8 O12 H8A 47.5 . .
C5AA O0AA Tb1 142.5(4) . 1_455
O3 C6 C73 118.4(5) . .
O4AA C6 C73 117.3(5) . .
O4AA C6 O3 124.3(6) . .
C6 O3 Tb1 141.7(4) . 4_566
C6 O4AA Tb2 143.5(4) . 4_666
C5 O4 Tb2 102.0(4) . 4_566
C32 C5 Tb2 172.3(5) . 4_566
O4 C5 Tb2 53.4(3) . 4_566
O4 C5 C32 119.4(6) . .
O4 C5 O5AA 120.0(6) . .
O5AA C5 Tb2 66.5(3) . 4_566
O5AA C5 C32 120.6(6) . .
Tb1 O5AA Tb2 99.86(16) 4_566 4_566
C5 O5AA Tb1 149.1(4) . 4_566
C5 O5AA Tb2 87.1(4) . 4_566
Tb1 O1 Tb2 128.2(2) . 1_655
C3 O1 Tb1 137.6(4) 1_655 .
C3 O1 Tb2 89.7(4) 1_655 1_655
C3 O2 Tb2 94.5(4) . .
O1 C3 H3 118.0 1_455 .
O2 C3 O1 124.0(7) . 1_455
O2 C3 H3 118.0 . .

loop_
_geom_bond_atom_site_label_1
_geom_bond_atom_site_label_2
_geom_bond_distance
_geom_bond_site_symmetry_2
Tb1 Tb2 3.8398(4) .
Tb1 O2AA 2.350(4) .
Tb1 O18 2.362(4) .
Tb1 C38 3.023(6) .
Tb1 O39 2.343(5) .
Tb1 O0AA 2.293(4) 1_655
Tb1 O3 2.321(4) 4_665
Tb1 O5AA 2.336(4) 4_665
Tb1 O1 2.378(4) .
Tb2 O3AA 2.279(4) .
Tb2 O2AA 2.638(5) .
Tb2 O6AA 2.316(4) .
Tb2 C25 2.904(8) .
Tb2 O29 2.397(5) .
Tb2 O4AA 2.269(4) 4_565
Tb2 O4 2.391(5) 4_665
Tb2 C5 2.911(7) 4_665
Tb2 O5AA 2.674(5) 4_665
Tb2 O1 2.555(4) 1_455
Tb2 O2 2.468(5) .
O3AA C5AA 1.270(7) .
C6AA H6AA 0.9300 .
C6AA C36 1.386(8) .
C6AA C46 1.386(9) .
O2AA C25 1.280(8) .
O6AA C38 1.276(7) .
C5AA C36 1.489(9) .
C5AA O0AA 1.260(7) .
O18 C38 1.250(7) .
C2BA H2BA 0.9300 .
C2BA C44 1.389(9) .
C2BA C73 1.388(8) .
C23 H23 0.9300 .
C23 C65 1.395(10) .
C23 C76 1.378(11) .
C24 H24 0.9300 .
C24 C44 1.385(9) .
C24 C71 1.385(8) .
C25 O29 1.261(8) .
C25 C65 1.478(10) .
O26 C34 1.369(8) .
O26 C70 1.426(9) .
C30 H30 0.9300 .
C30 C71 1.395(8) .
C30 C73 1.391(8) .
C32 C37 1.393(9) .
C32 C42 1.397(8) .
C32 C5 1.477(9) .
C34 C2AA 1.374(11) .
C34 C5BA 1.407(12) .
C36 C42 1.390(8) .
C37 H37 0.9300 .
C37 C46 1.381(9) .
C38 C71 1.495(8) .
O39 C7BA 1.256(9) .
C42 H42 0.9300 .
C44 C83 1.514(9) .
C46 C70 1.504(8) .
C65 C3AA 1.394(11) .
C70 H70A 0.9700 .
C70 H70B 0.9700 .
O72 C3BA 1.365(10) .
O72 C7AA 1.425(12) .
C73 C6 1.492(8) .
C76 C86 1.380(12) .
C76 C7AA 1.505(12) .
C83 H83A 0.9700 .
C83 H83B 0.9700 .
C83 O84 1.413(9) .
O84 C10 1.366(11) .
C86 H86 0.9300 .
C86 C0BA 1.371(12) .
N47 C69 1.496(10) .
N47 C79 1.457(11) .
N47 C7BA 1.291(10) .
C69 H69A 0.9700 .
C69 H69B 0.9700 .
C69 C1AA 1.469(15) .
C79 H79A 0.9700 .
C79 H79B 0.9700 .
C79 C4AA 1.516(16) .
C64 H64 0.9300 .
C64 C5BA 1.377(12) .
C64 C13 1.389(14) .
C85 H85 0.9300 .
C85 C2AA 1.393(12) .
C85 C13 1.393(14) .
O80 C0AA 1.267(14) .
C2AA H2AA 0.9300 .
C3AA H3AA 0.9300 .
C3AA C0BA 1.391(13) .
C5BA H5BA 0.9300 .
C9AA H9AA 0.9300 .
C9AA C3BA 1.343(13) .
C9AA C8AA 1.380(13) .
C3BA C17 1.392(14) .
C13 C4 1.456(14) .
C0BA C0AA 1.494(14) .
C16 C8AA 1.373(14) .
C16 C20 1.357(15) .
C16 C8BA 1.457(14) .
C8AA H8AA 0.9300 .
C7BA H7BA 0.9300 .
C10 C4BA 1.398(15) .
C10 C7 1.305(15) .
C4BA H4BA 0.9300 .
C4BA C11 1.366(15) .
C17 H17 0.9300 .
C17 C20 1.385(15) .
C19 H19 0.9300 .
C19 C14 1.344(17) .
C19 C7 1.485(17) .
O1AA H1AA 0.8200 .
O1AA C0AA 1.305(13) .
C7AA H7AA 0.9700 .
C7AA H7AB 0.9700 .
C11 H11 0.9300 .
C11 C14 1.407(17) .
C14 C8 1.519(19) .
C20 H20 0.9300 .
O1BA C8BA 1.249(13) .
O6BA C4 1.260(15) .
C8BA H8BA 0.9300 .
C4 H4 0.9300 .
C1AA H1AB 0.9600 .
C1AA H1AC 0.9600 .
C1AA H1AD 0.9600 .
C4AA H4AA 0.9600 .
C4AA H4AB 0.9600 .
C4AA H4AC 0.9600 .
C7 H7 0.9300 .
C8 H8A 0.9300 .
C8 H8B 0.9300 .
C8 O9 1.29(2) .
C8 O12 1.25(3) .
O9 H8B 0.7312 .
O12 H8A 0.7004 .
O0AA Tb1 2.293(4) 1_455
C6 O3 1.257(7) .
C6 O4AA 1.255(7) .
O3 Tb1 2.321(4) 4_566
O4AA Tb2 2.269(4) 4_666
O4 Tb2 2.391(5) 4_566
O4 C5 1.237(8) .
C5 Tb2 2.911(7) 4_566
C5 O5AA 1.292(7) .
O5AA Tb1 2.336(4) 4_566
O5AA Tb2 2.674(5) 4_566
O1 Tb2 2.555(4) 1_655
O1 C3 1.259(8) 1_655
O2 C3 1.229(8) .
C3 O1 1.259(8) 1_455
C3 H3 0.9300 .

loop_
_geom_torsion_atom_site_label_1
_geom_torsion_atom_site_label_2
_geom_torsion_atom_site_label_3
_geom_torsion_atom_site_label_4
_geom_torsion
_geom_torsion_site_symmetry_1
_geom_torsion_site_symmetry_4
Tb1 Tb2 O3AA C5AA -109.9(6) . .
Tb1 Tb2 O2AA C25 141.7(4) . .
Tb1 Tb2 O6AA C38 77.4(7) . .
Tb1 Tb2 C25 O2AA -25.7(3) . .
Tb1 Tb2 C25 O29 148.1(4) . .
Tb1 Tb2 C25 C65 -168(3) . .
Tb1 Tb2 O29 C25 -27.4(4) . .
Tb1 Tb2 O2 C3 138.6(4) . .
Tb1 O2AA C25 Tb2 105.0(6) . .
Tb1 O2AA C25 O29 99.2(8) . .
Tb1 O2AA C25 C65 -81.4(9) . .
Tb1 O18 C38 O6AA 0.6(8) . .
Tb1 O18 C38 C71 178.9(5) . .
Tb1 C38 C71 C24 -165.1(16) . .
Tb1 C38 C71 C30 18(2) . .
Tb1 O39 C7BA N47 -165.3(6) . .
Tb2 Tb1 O2AA C25 -100.8(8) . .
Tb2 Tb1 O18 C38 20.5(4) . .
Tb2 Tb1 C38 O6AA 24.3(3) . .
Tb2 Tb1 C38 O18 -156.2(5) . .
Tb2 Tb1 C38 C71 -160(2) . .
Tb2 Tb1 O39 C7BA 0.5(7) . .
Tb2 Tb1 O1 Tb2 109.7(2) . 1_655
Tb2 Tb1 O1 C3 -38.6(8) . 1_655
Tb2 O3AA C5AA C36 128.0(6) . .
Tb2 O3AA C5AA O0AA -52.0(10) . .
Tb2 O2AA C25 O29 -5.8(6) . .
Tb2 O2AA C25 C65 173.6(6) . .
Tb2 O6AA C38 Tb1 -81.3(6) . .
Tb2 O6AA C38 O18 -81.7(9) . .
Tb2 O6AA C38 C71 100.0(8) . .
Tb2 C25 C65 C23 157(3) . .
Tb2 C25 C65 C3AA -24(4) . .
Tb2 O4 C5 C32 176.7(5) 4_566 .
Tb2 O4 C5 O5AA -1.1(8) 4_566 .
Tb2 C5 O5AA Tb1 104.5(8) 4_566 4_566
Tb2 O2 C3 O1 0.5(7) . 1_455
O3AA Tb2 O2AA Tb1 137.54(18) . .
O3AA Tb2 O2AA C25 -80.7(4) . .
O3AA Tb2 O6AA C38 -39.3(7) . .
O3AA Tb2 C25 O2AA 92.8(4) . .
O3AA Tb2 C25 O29 -93.4(4) . .
O3AA Tb2 C25 C65 -50(3) . .
O3AA Tb2 O29 C25 80.4(4) . .
O3AA Tb2 O2 C3 23.7(4) . .
O3AA C5AA C36 C6AA 2.7(10) . .
O3AA C5AA C36 C42 -173.9(6) . .
O3AA C5AA O0AA Tb1 13.8(11) . 1_455
C6AA C36 C42 C32 0.0(10) . .
C6AA C46 C70 O26 128.3(7) . .
O2AA Tb1 Tb2 O3AA -43.1(2) . .
O2AA Tb1 Tb2 O6AA -110.0(2) . .
O2AA Tb1 Tb2 C25 18.5(2) . .
O2AA Tb1 Tb2 O29 31.7(2) . .
O2AA Tb1 Tb2 O4AA 77.5(3) . 4_565
O2AA Tb1 Tb2 O4 111.7(2) . 4_665
O2AA Tb1 Tb2 C5 119.6(2) . 4_665
O2AA Tb1 Tb2 O5AA 134.4(2) . 4_665
O2AA Tb1 Tb2 O1 -129.6(2) . 1_455
O2AA Tb1 Tb2 O2 -173.56(19) . .
O2AA Tb1 O18 C38 63.8(5) . .
O2AA Tb1 C38 O6AA 70.4(4) . .
O2AA Tb1 C38 O18 -110.1(5) . .
O2AA Tb1 C38 C71 -114(2) . .
O2AA Tb1 O39 C7BA 17.6(8) . .
O2AA Tb1 O1 Tb2 16.6(5) . 1_655
O2AA Tb1 O1 C3 -131.7(6) . 1_655
O2AA Tb2 O3AA C5AA -134.9(6) . .
O2AA Tb2 O6AA C38 40.2(7) . .
O2AA Tb2 C25 O29 173.7(6) . .
O2AA Tb2 C25 C65 -142(3) . .
O2AA Tb2 O29 C25 -3.5(4) . .
O2AA Tb2 O2 C3 133.2(4) . .
O2AA C25 O29 Tb2 6.5(7) . .
O2AA C25 C65 C23 17.4(11) . .
O2AA C25 C65 C3AA -163.4(7) . .
O6AA Tb2 O3AA C5AA -64.4(6) . .
O6AA Tb2 O2AA Tb1 50.63(16) . .
O6AA Tb2 O2AA C25 -167.6(4) . .
O6AA Tb2 C25 O2AA 11.6(4) . .
O6AA Tb2 C25 O29 -174.6(4) . .
O6AA Tb2 C25 C65 -131(3) . .
O6AA Tb2 O29 C25 6.2(5) . .
O6AA Tb2 O2 C3 93.1(4) . .
O6AA C38 C71 C24 9.8(10) . .
O6AA C38 C71 C30 -166.7(6) . .
C5AA C36 C42 C32 176.7(6) . .
O18 Tb1 Tb2 O3AA 41.09(18) . .
O18 Tb1 Tb2 O2AA 84.2(2) . .
O18 Tb1 Tb2 O6AA -25.7(2) . .
O18 Tb1 Tb2 C25 102.7(2) . .
O18 Tb1 Tb2 O29 115.90(18) . .
O18 Tb1 Tb2 O4AA 161.8(3) . 4_565
O18 Tb1 Tb2 O4 -164.12(19) . 4_665
O18 Tb1 Tb2 C5 -156.2(2) . 4_665
O18 Tb1 Tb2 O5AA -141.4(2) . 4_665
O18 Tb1 Tb2 O1 -45.37(19) . 1_455
O18 Tb1 Tb2 O2 -89.34(17) . .
O18 Tb1 O2AA Tb2 -87.25(17) . .
O18 Tb1 O2AA C25 171.9(8) . .
O18 Tb1 C38 O6AA -179.5(7) . .
O18 Tb1 C38 C71 -4.2(17) . .
O18 Tb1 O39 C7BA 79.1(7) . .
O18 Tb1 O1 Tb2 -116.6(2) . 1_655
O18 Tb1 O1 C3 95.1(7) . 1_655
O18 C38 C71 C24 -168.6(6) . .
O18 C38 C71 C30 14.9(9) . .
C2BA C44 C83 O84 -84.5(8) . .
C2BA C73 C6 O3 -9.2(9) . .
C2BA C73 C6 O4AA 172.4(6) . .
C23 C65 C3AA C0BA 0.7(14) . .
C23 C76 C86 C0BA -3.2(18) . .
C23 C76 C7AA O72 -136.0(10) . .
C24 C44 C83 O84 98.7(8) . .
C25 Tb2 O3AA C5AA -161.6(7) . .
C25 Tb2 O2AA Tb1 -141.7(4) . .
C25 Tb2 O6AA C38 34.7(7) . .
C25 Tb2 O2 C3 163.0(4) . .
C25 C65 C3AA C0BA -178.5(9) . .
O26 C34 C2AA C85 177.5(8) . .
O26 C34 C5BA C64 -176.6(8) . .
O29 Tb2 O3AA C5AA 172.5(6) . .
O29 Tb2 O2AA Tb1 -138.3(2) . .
O29 Tb2 O2AA C25 3.4(4) . .
O29 Tb2 O6AA C38 32.1(8) . .
O29 Tb2 C25 O2AA -173.7(6) . .
O29 Tb2 C25 C65 44(3) . .
O29 Tb2 O2 C3 -135.6(5) . .
O29 C25 C65 C23 -163.1(7) . .
O29 C25 C65 C3AA 16.0(11) . .
C30 C73 C6 O3 166.3(6) . .
C30 C73 C6 O4AA -12.2(9) . .
C32 C37 C46 C6AA 1.9(10) . .
C32 C37 C46 C70 -174.5(6) . .
C32 C5 O5AA Tb1 -72.3(11) . 4_566
C32 C5 O5AA Tb2 -176.8(6) . 4_566
C34 O26 C70 C46 -175.8(6) . .
C36 C6AA C46 C37 -0.2(10) . .
C36 C6AA C46 C70 176.2(6) . .
C36 C5AA O0AA Tb1 -166.1(5) . 1_455
C37 C32 C42 C36 1.6(10) . .
C37 C32 C5 Tb2 -161(3) . 4_566
C37 C32 C5 O4 178.3(7) . .
C37 C32 C5 O5AA -3.9(10) . .
C37 C46 C70 O26 -55.4(9) . .
C38 Tb1 Tb2 O3AA 50.3(2) . .
C38 Tb1 Tb2 O2AA 93.4(2) . .
C38 Tb1 Tb2 O6AA -16.5(2) . .
C38 Tb1 Tb2 C25 111.9(2) . .
C38 Tb1 Tb2 O29 125.1(2) . .
C38 Tb1 Tb2 O4AA 170.9(3) . 4_565
C38 Tb1 Tb2 O4 -154.9(2) . 4_665
C38 Tb1 Tb2 C5 -147.0(2) . 4_665
C38 Tb1 Tb2 O5AA -132.2(2) . 4_665
C38 Tb1 Tb2 O1 -36.2(2) . 1_455
C38 Tb1 Tb2 O2 -80.15(19) . .
C38 Tb1 O2AA Tb2 -65.38(17) . .
C38 Tb1 O2AA C25 -166.2(8) . .
C38 Tb1 O39 C7BA 56.0(7) . .
C38 Tb1 O1 Tb2 -139.8(2) . 1_655
C38 Tb1 O1 C3 72.0(7) . 1_655
O39 Tb1 Tb2 O3AA 118.52(18) . .
O39 Tb1 Tb2 O2AA 161.7(2) . .
O39 Tb1 Tb2 O6AA 51.7(2) . .
O39 Tb1 Tb2 C25 -179.9(2) . .
O39 Tb1 Tb2 O29 -166.67(18) . .
O39 Tb1 Tb2 O4AA -120.8(3) . 4_565
O39 Tb1 Tb2 O4 -86.68(19) . 4_665
O39 Tb1 Tb2 C5 -78.8(2) . 4_665
O39 Tb1 Tb2 O5AA -63.9(2) . 4_665
O39 Tb1 Tb2 O1 32.1(2) . 1_455
O39 Tb1 Tb2 O2 -11.90(18) . .
O39 Tb1 O2AA Tb2 -25.8(3) . .
O39 Tb1 O2AA C25 -126.7(7) . .
O39 Tb1 O18 C38 -76.0(5) . .
O39 Tb1 C38 O6AA -81.1(4) . .
O39 Tb1 C38 O18 98.4(5) . .
O39 Tb1 C38 C71 94(2) . .
O39 Tb1 O1 Tb2 179.6(3) . 1_655
O39 Tb1 O1 C3 31.3(6) . 1_655
C42 C32 C37 C46 -2.5(10) . .
C42 C32 C5 Tb2 16(4) . 4_566
C42 C32 C5 O4 -4.4(10) . .
C42 C32 C5 O5AA 173.4(6) . .
C44 C2BA C73 C30 -0.3(10) . .
C44 C2BA C73 C6 175.2(6) . .
C44 C24 C71 C30 0.0(10) . .
C44 C24 C71 C38 -176.4(6) . .
C44 C83 O84 C10 168.5(8) . .
C46 C6AA C36 C5AA -177.3(6) . .
C46 C6AA C36 C42 -0.6(10) . .
C65 C23 C76 C86 5.2(16) . .
C65 C23 C76 C7AA -175.7(10) . .
C65 C25 O29 Tb2 -172.9(5) . .
C65 C3AA C0BA C86 1.4(17) . .
C65 C3AA C0BA C0AA -172.2(10) . .
C70 O26 C34 C2AA 1.0(12) . .
C70 O26 C34 C5BA 179.2(7) . .
C71 C24 C44 C2BA 0.3(10) . .
C71 C24 C44 C83 176.9(6) . .
C71 C30 C73 C2BA 0.5(10) . .
C71 C30 C73 C6 -175.0(6) . .
O72 C3BA C17 C20 -175.8(12) . .
C73 C2BA C44 C24 -0.1(10) . .
C73 C2BA C44 C83 -177.0(6) . .
C73 C30 C71 C24 -0.4(9) . .
C73 C30 C71 C38 176.2(6) . .
C73 C6 O3 Tb1 -140.1(5) . 4_566
C73 C6 O4AA Tb2 -172.3(5) . 4_666
C76 C23 C65 C25 175.1(8) . .
C76 C23 C65 C3AA -4.0(14) . .
C76 C86 C0BA C3AA -0.1(19) . .
C76 C86 C0BA C0AA 173.4(12) . .
C83 O84 C10 C4BA 169.0(10) . .
C83 O84 C10 C7 -7.8(18) . .
O84 C10 C4BA C11 -178.2(12) . .
O84 C10 C7 C19 -176.4(13) . .
C86 C76 C7AA O72 43.1(16) . .
C86 C0BA C0AA O80 25(2) . .
C86 C0BA C0AA O1AA -155.2(13) . .
C69 N47 C79 C4AA 84.9(12) . .
C69 N47 C7BA O39 174.2(8) . .
C79 N47 C69 C1AA 85.2(12) . .
C79 N47 C7BA O39 -3.4(14) . .
C64 C13 C4 O6BA 2(2) . .
C85 C13 C4 O6BA -179.8(13) . .
C2AA C34 C5BA C64 1.7(15) . .
C2AA C85 C13 C64 0.5(17) . .
C2AA C85 C13 C4 -177.7(10) . .
C3AA C0BA C0AA O80 -161.7(12) . .
C3AA C0BA C0AA O1AA 18.4(19) . .
C5BA C34 C2AA C85 -0.6(14) . .
C5BA C64 C13 C85 0.6(17) . .
C5BA C64 C13 C4 178.7(11) . .
C9AA C3BA C17 C20 6(2) . .
C3BA O72 C7AA C76 -170.0(9) . .
C3BA C9AA C8AA C16 1.8(19) . .
C3BA C17 C20 C16 -2(2) . .
C13 C64 C5BA C34 -1.7(16) . .
C13 C85 C2AA C34 -0.5(16) . .
C8AA C9AA C3BA O72 175.9(11) . .
C8AA C9AA C3BA C17 -6.0(19) . .
C8AA C16 C20 C17 -2(2) . .
C8AA C16 C8BA O1BA -176.6(12) . .
C7BA N47 C69 C1AA -92.4(11) . .
C7BA N47 C79 C4AA -97.5(12) . .
C10 C4BA C11 C14 -2(2) . .
C4BA C10 C7 C19 7(2) . .
C4BA C11 C14 C19 0(2) . .
C4BA C11 C14 C8 -179.0(14) . .
C19 C14 C8 O9 172.2(19) . .
C19 C14 C8 O12 33(3) . .
C7AA O72 C3BA C9AA -15.5(17) . .
C7AA O72 C3BA C17 166.4(11) . .
C7AA C76 C86 C0BA 177.8(12) . .
C11 C14 C8 O9 -9(3) . .
C11 C14 C8 O12 -148(3) . .
C14 C19 C7 C10 -9(2) . .
C20 C16 C8AA C9AA 2.3(18) . .
C20 C16 C8BA O1BA 3(2) . .
C8BA C16 C8AA C9AA -177.9(11) . .
C8BA C16 C20 C17 178.0(13) . .
C7 C10 C4BA C11 -1(2) . .
C7 C19 C14 C11 5(2) . .
C7 C19 C14 C8 -175.5(14) . .
O0AA Tb1 Tb2 O3AA -20.81(19) 1_655 .
O0AA Tb1 Tb2 O2AA 22.3(2) 1_655 .
O0AA Tb1 Tb2 O6AA -87.6(2) 1_655 .
O0AA Tb1 Tb2 C25 40.8(2) 1_655 .
O0AA Tb1 Tb2 O29 54.0(2) 1_655 .
O0AA Tb1 Tb2 O4AA 99.9(3) 1_655 4_565
O0AA Tb1 Tb2 O4 134.0(2) 1_655 4_665
O0AA Tb1 Tb2 C5 141.9(2) 1_655 4_665
O0AA Tb1 Tb2 O5AA 156.7(2) 1_655 4_665
O0AA Tb1 Tb2 O1 -107.3(2) 1_655 1_455
O0AA Tb1 Tb2 O2 -151.23(19) 1_655 .
O0AA Tb1 O2AA Tb2 -163.59(16) 1_655 .
O0AA Tb1 O2AA C25 95.6(7) 1_655 .
O0AA Tb1 O18 C38 158.2(5) 1_655 .
O0AA Tb1 C38 O6AA 159.1(4) 1_655 .
O0AA Tb1 C38 O18 -21.4(5) 1_655 .
O0AA Tb1 C38 C71 -26(2) 1_655 .
O0AA Tb1 O39 C7BA 146.1(6) 1_655 .
O0AA Tb1 O1 Tb2 -52.2(2) 1_655 1_655
O0AA Tb1 O1 C3 159.5(7) 1_655 1_655
O0AA C5AA C36 C6AA -177.3(6) . .
O0AA C5AA C36 C42 6.0(9) . .
O3 Tb1 Tb2 O3AA -108.55(17) 4_665 .
O3 Tb1 Tb2 O2AA -65.41(19) 4_665 .
O3 Tb1 Tb2 O6AA -175.37(19) 4_665 .
O3 Tb1 Tb2 C25 -46.93(19) 4_665 .
O3 Tb1 Tb2 O29 -33.73(17) 4_665 .
O3 Tb1 Tb2 O4AA 12.1(3) 4_665 4_565
O3 Tb1 Tb2 O4 46.25(18) 4_665 4_665
O3 Tb1 Tb2 C5 54.15(19) 4_665 4_665
O3 Tb1 Tb2 O5AA 69.0(2) 4_665 4_665
O3 Tb1 Tb2 O1 164.99(18) 4_665 1_455
O3 Tb1 Tb2 O2 121.03(16) 4_665 .
O3 Tb1 O2AA Tb2 108.64(17) 4_665 .
O3 Tb1 O2AA C25 7.8(7) 4_665 .
O3 Tb1 O18 C38 93.6(5) 4_665 .
O3 Tb1 C38 O6AA 60.9(5) 4_665 .
O3 Tb1 C38 O18 -119.6(5) 4_665 .
O3 Tb1 C38 C71 -123.7(19) 4_665 .
O3 Tb1 O39 C7BA -93.5(7) 4_665 .
O3 Tb1 O1 Tb2 38.6(2) 4_665 1_655
O3 Tb1 O1 C3 -109.6(7) 4_665 1_655
O3 C6 O4AA Tb2 9.3(12) . 4_666
O4AA Tb2 O3AA C5AA 94.6(6) 4_565 .
O4AA Tb2 O2AA Tb1 -142.29(17) 4_565 .
O4AA Tb2 O2AA C25 -0.6(4) 4_565 .
O4AA Tb2 O6AA C38 -112.3(8) 4_565 .
O4AA Tb2 C25 O2AA 179.6(3) 4_565 .
O4AA Tb2 C25 O29 -6.7(4) 4_565 .
O4AA Tb2 C25 C65 37(3) 4_565 .
O4AA Tb2 O29 C25 173.3(4) 4_565 .
O4AA Tb2 O2 C3 -68.6(4) 4_565 .
O4AA C6 O3 Tb1 38.3(10) . 4_566
O4 Tb2 O3AA C5AA 141.8(6) 4_665 .
O4 Tb2 O2AA Tb1 -69.04(18) 4_665 .
O4 Tb2 O2AA C25 72.7(4) 4_665 .
O4 Tb2 O6AA C38 127.5(7) 4_665 .
O4 Tb2 C25 O2AA -109.0(4) 4_665 .
O4 Tb2 C25 O29 64.7(4) 4_665 .
O4 Tb2 C25 C65 109(3) 4_665 .
O4 Tb2 O29 C25 -113.0(4) 4_665 .
O4 Tb2 O2 C3 -139.3(4) 4_665 .
O4 C5 O5AA Tb1 105.5(9) . 4_566
O4 C5 O5AA Tb2 1.0(7) . 4_566
C5 Tb2 O3AA C5AA -155.9(6) 4_665 .
C5 Tb2 O2AA Tb1 -49.96(18) 4_665 .
C5 Tb2 O2AA C25 91.8(4) 4_665 .
C5 Tb2 O6AA C38 119.3(7) 4_665 .
C5 Tb2 C25 O2AA -85.1(4) 4_665 .
C5 Tb2 C25 O29 88.7(4) 4_665 .
C5 Tb2 C25 C65 133(3) 4_665 .
C5 Tb2 O29 C25 -88.7(4) 4_665 .
C5 Tb2 O2 C3 -164.7(4) 4_665 .
C5 C32 C37 C46 174.7(6) . .
C5 C32 C42 C36 -175.7(6) . .
O5AA Tb1 Tb2 O3AA -177.6(2) 4_665 .
O5AA Tb1 Tb2 O2AA -134.4(2) 4_665 .
O5AA Tb1 Tb2 O6AA 115.6(2) 4_665 .
O5AA Tb1 Tb2 C25 -115.9(2) 4_665 .
O5AA Tb1 Tb2 O29 -102.7(2) 4_665 .
O5AA Tb1 Tb2 O4AA -56.9(3) 4_665 4_565
O5AA Tb1 Tb2 O4 -22.8(2) 4_665 4_665
O5AA Tb1 Tb2 C5 -14.9(2) 4_665 4_665
O5AA Tb1 Tb2 O1 96.0(2) 4_665 1_455
O5AA Tb1 Tb2 O2 52.0(2) 4_665 .
O5AA Tb1 O2AA Tb2 30.10(15) 4_665 .
O5AA Tb1 O2AA C25 -70.7(7) 4_665 .
O5AA Tb1 O18 C38 -7.3(5) 4_665 .
O5AA Tb1 C38 O6AA -6.2(4) 4_665 .
O5AA Tb1 C38 O18 173.3(5) 4_665 .
O5AA Tb1 C38 C71 169(2) 4_665 .
O5AA Tb1 O39 C7BA -39.0(6) 4_665 .
O5AA Tb1 O1 Tb2 110.2(2) 4_665 1_655
O5AA Tb1 O1 C3 -38.1(7) 4_665 1_655
O5AA Tb2 O3AA C5AA -112.3(6) 4_665 .
O5AA Tb2 O2AA Tb1 -27.66(14) 4_665 .
O5AA Tb2 O2AA C25 114.1(4) 4_665 .
O5AA Tb2 O6AA C38 112.0(7) 4_665 .
O5AA Tb2 C25 O2AA -58.9(3) 4_665 .
O5AA Tb2 C25 O29 114.9(4) 4_665 .
O5AA Tb2 C25 C65 159(3) 4_665 .
O5AA Tb2 O29 C25 -63.2(4) 4_665 .
O5AA Tb2 O2 C3 168.0(4) 4_665 .
O1 Tb1 Tb2 O3AA -176.8(3) . .
O1 Tb1 Tb2 O2AA -133.7(3) . .
O1 Tb1 Tb2 O6AA 116.4(3) . .
O1 Tb1 Tb2 C25 -115.2(3) . .
O1 Tb1 Tb2 O29 -102.0(3) . .
O1 Tb1 Tb2 O4AA -56.1(4) . 4_565
O1 Tb1 Tb2 O4 -22.0(3) . 4_665
O1 Tb1 Tb2 C5 -14.1(3) . 4_665
O1 Tb1 Tb2 O5AA 0.7(3) . 4_665
O1 Tb1 Tb2 O1 96.7(3) . 1_455
O1 Tb1 Tb2 O2 52.8(3) . .
O1 Tb1 O2AA Tb2 131.2(3) . .
O1 Tb1 O2AA C25 30.4(9) . .
O1 Tb1 O18 C38 -137.5(4) . .
O1 Tb1 C38 O6AA -121.7(4) . .
O1 Tb1 C38 O18 57.8(6) . .
O1 Tb1 C38 C71 54(2) . .
O1 Tb1 O39 C7BA -150.9(7) . .
O1 Tb2 O3AA C5AA 20.4(6) 1_455 .
O1 Tb2 O2AA Tb1 92.2(3) 1_455 .
O1 Tb2 O2AA C25 -126.0(4) 1_455 .
O1 Tb2 O6AA C38 -117.2(7) 1_455 .
O1 Tb2 C25 O2AA 97.0(5) 1_455 .
O1 Tb2 C25 O29 -89.2(5) 1_455 .
O1 Tb2 C25 C65 -45(3) 1_455 .
O1 Tb2 O29 C25 129.3(4) 1_455 .
O1 Tb2 O2 C3 -0.3(4) 1_455 .
O2 Tb2 O3AA C5AA 1.3(7) . .
O2 Tb2 O2AA Tb1 8.9(3) . .
O2 Tb2 O2AA C25 150.6(4) . .
O2 Tb2 O6AA C38 -169.5(7) . .
O2 Tb2 C25 O2AA -54.1(6) . .
O2 Tb2 C25 O29 119.7(5) . .
O2 Tb2 C25 C65 164(3) . .
O2 Tb2 O29 C25 -116.7(5) . .
